data_2007187
loop_
_publ_author_name
'Lis, Tadeusz'
'Mazurek, Jaros\/law'
'Okabe, Nobuo'

_publ_section_title
;
 <small>L</small>-Histidinol Phosphate Tetrahydrate: Redetermination at
 110 and 240K
;
_journal_issue 4
_journal_name_full 'Acta Crystallographica Section C'
_journal_page_first 559
_journal_page_last 561
_journal_paper_doi 10.1107/S0108270197016776
_journal_volume 54
_journal_year 1998
_chemical_formula_moiety 'C6 H12 N3 O4 P, 4(H2 O)'
_chemical_formula_sum 'C6 H20 N3 O8 P'
_chemical_formula_weight 293.22
_chemical_name_systematic
;
L-histidinol phosphate tetrahydrate
;
_space_group_IT_number 4
_symmetry_cell_setting monoclinic
_symmetry_space_group_name_Hall 'P 2yb'
_symmetry_space_group_name_H-M 'P 1 21 1'
_cell_angle_alpha 90.
_cell_angle_beta 104.31(6)
_cell_angle_gamma 90.
_cell_formula_units_Z 2
_cell_length_a 9.359(7)
_cell_length_b 7.621(3)
_cell_length_c 9.367(6)
_cell_measurement_reflns_used 50
_cell_measurement_temperature 240.0(10)
_cell_measurement_theta_max 18
_cell_measurement_theta_min 8
_cell_volume 647.4(7)
_diffrn_ambient_temperature 240.0(10)
_diffrn_measurement_device 'Kuma KM4 automatic'
_diffrn_measurement_method \w/2\q
_diffrn_radiation_monochromator graphite
_diffrn_radiation_source 'fine-focus sealed tube'
_diffrn_radiation_type MoK\a
_diffrn_radiation_wavelength 0.71073
_diffrn_reflns_av_R_equivalents 0.0216
_diffrn_reflns_av_sigmaI/netI 0.0402
_diffrn_reflns_limit_h_max 2
_diffrn_reflns_limit_h_min -13
_diffrn_reflns_limit_k_max 10
_diffrn_reflns_limit_k_min -10
_diffrn_reflns_limit_l_max 13
_diffrn_reflns_limit_l_min -13
_diffrn_reflns_number 3994
_diffrn_reflns_theta_max 30
_diffrn_reflns_theta_min 2
_diffrn_standards_decay_% 2
_diffrn_standards_interval_count 100
_diffrn_standards_number 3
_exptl_absorpt_coefficient_mu 0.250
_exptl_absorpt_correction_type none
_exptl_crystal_colour colorless
_exptl_crystal_density_diffrn 1.504
_exptl_crystal_density_method 'not measured'
_exptl_crystal_description plate
_exptl_crystal_F_000 312
_exptl_crystal_size_max 0.40
_exptl_crystal_size_mid 0.30
_exptl_crystal_size_min 0.18
_refine_diff_density_max 0.38
_refine_diff_density_min -0.25
_refine_ls_abs_structure_details 'Flack (1983) parameter = 0.06(8)'
_refine_ls_extinction_method none
_refine_ls_goodness_of_fit_all 1.048
_refine_ls_goodness_of_fit_obs 1.083
_refine_ls_hydrogen_treatment refall
_refine_ls_matrix_type full
_refine_ls_number_parameters 242
_refine_ls_number_reflns 3497
_refine_ls_number_restraints 0
_refine_ls_restrained_S_all 1.048
_refine_ls_restrained_S_obs 1.083
_refine_ls_R_factor_all 0.0579
_refine_ls_R_factor_obs .0311
_refine_ls_shift/esd_max 0.098
_refine_ls_shift/esd_mean 0.005
_refine_ls_structure_factor_coef Fsqd
_refine_ls_weighting_details 'w = 1/[\s^2^(Fo^2^)+(0.057P)^2^] where P = (Fo^2^+2Fc^2^)/3'
_refine_ls_weighting_scheme calc
_refine_ls_wR_factor_all 0.0865
_refine_ls_wR_factor_obs .0778
_reflns_number_observed 2704
_reflns_number_total 3497
_reflns_observed_criterion >2sigma(I)
_cod_data_source_file mu1353.cif
_cod_data_source_block 240K
_cod_depositor_comments
;
The following automatic conversions were performed:

'_refine_ls_weighting_scheme' value 'calc w =
1/[\s^2^(Fo^2^)+(0.057P)^2^] where P = (Fo^2^+2Fc^2^)/3' was changed
to 'calc'. New tag '_refine_ls_weighting_details' was created. The
value of the new tag was set to 'w = 1/[\s^2^(Fo^2^)+(0.057P)^2^]
where P = (Fo^2^+2Fc^2^)/3'.

Automatic conversion script
Id: cif_fix_values 3143 2015-03-26 13:38:13Z robertas 
;
_cod_original_sg_symbol_H-M 'P 21'
_cod_database_code 2007187

loop_
_symmetry_equiv_pos_as_xyz
'x, y, z'
'-x, y+1/2, -z'

loop_
_atom_site_aniso_label
_atom_site_aniso_U_11
_atom_site_aniso_U_22
_atom_site_aniso_U_33
_atom_site_aniso_U_12
_atom_site_aniso_U_13
_atom_site_aniso_U_23
P .0129(2) .0166(2) .0188(2) .0004(2) .00527(12) -.0013(2)
O1 .0201(7) .0165(6) .0377(8) -.0004(5) .0133(5) -.0035(5)
O2 .0177(7) .0210(7) .0408(8) -.0032(6) .0117(6) -.0061(6)
O3 .0205(7) .0410(8) .0228(6) .0051(6) .0045(5) .0074(6)
O4 .0270(7) .0292(7) .0200(6) .0020(7) .0106(5) -.0022(6)
O5 .0262(10) .130(3) .0278(9) .0056(12) .0087(8) -.0136(11)
O6 .0422(12) .0529(12) .0463(11) -.0181(10) -.0035(9) .0162(9)
O7 .0282(9) .0398(11) .0404(9) .0040(7) .0066(7) .0004(7)
O8 .0348(10) .0345(9) .0506(10) -.0027(8) .0239(9) -.0046(8)
N1 .0213(8) .0193(7) .0213(7) -.0001(6) .0049(6) -.0001(6)
N2 .0201(8) .0344(8) .0220(8) -.0044(7) .0082(6) -.0016(7)
N3 .0149(8) .0430(10) .0266(8) -.0018(7) .0048(6) -.0003(7)
C1 .0213(10) .0184(9) .0290(10) -.0013(7) .0102(8) -.0026(7)
C2 .0172(8) .0180(7) .0214(7) -.0018(8) .0060(6) .0001(8)
C3 .0173(8) .0333(8) .0211(7) .0024(10) .0054(6) -.0035(10)
C4 .0199(9) .0274(11) .0209(8) -.0010(7) .0051(6) -.0025(7)
C5 .0249(10) .0404(11) .0230(9) -.0041(9) .0039(8) .0000(8)
C6 .0201(8) .0446(12) .0229(8) -.0008(10) .0066(6) .0007(9)

loop_
_atom_site_label
_atom_site_fract_x
_atom_site_fract_y
_atom_site_fract_z
_atom_site_U_iso_or_equiv
_atom_site_thermal_displace_type
_atom_site_calc_flag
_atom_site_refinement_flags
_atom_site_occupancy
_atom_site_disorder_group
_atom_site_type_symbol
P .58517(4) .5 .22364(4) .01588(10) Uani d . 1 . P
O1 .5472(2) .7031(2) .2418(2) .0237(3) Uani d . 1 . O
O2 .4390(2) .4117(2) .2109(2) .0257(3) Uani d . 1 . O
O3 .7031(2) .4444(3) .35646(15) .0283(4) Uani d . 1 . O
O4 .6413(2) .4852(3) .08566(13) .0254(3) Uani d . 1 . O
O5 .7403(3) .4229(5) .6536(3) .0611(8) Uani d . 1 . O
O6 .2421(3) .6825(4) -.0108(3) .0496(6) Uani d . 1 . O
O7 .0260(2) .4602(3) .8499(2) .0365(4) Uani d . 1 . O
O8 .8529(3) .6708(3) -.0082(3) .0376(4) Uani d . 1 . O
N1 .4672(2) 1.0550(3) .2086(2) .0207(3) Uani d . 1 . N
N2 .8052(2) .9286(3) .6874(2) .0250(4) Uani d . 1 . N
N3 1.0187(2) .9448(3) .6407(2) .0282(4) Uani d . 1 . N
C1 .6545(3) .8289(3) .2251(3) .0222(4) Uani d . 1 . C
C2 .6191(2) 1.0025(3) .2870(2) .0186(3) Uani d . 1 . C
C3 .6291(2) 1.0020(4) .4510(2) .0238(4) Uani d . 1 . C
C4 .7808(2) .9742(3) .5423(2) .0227(4) Uani d . 1 . C
C5 .9496(3) .9114(4) .7438(3) .0298(5) Uani d . 1 . C
C6 .9154(3) .9845(4) .5132(2) .0290(4) Uani d . 1 . C
H11 .743(3) .783(3) .275(3) .019(6) Uiso d . 1 . H
H12 .659(3) .838(3) .129(3) .018(6) Uiso d . 1 . H
H2 .682(3) 1.093(4) .265(3) .026(7) Uiso d . 1 . H
H31 .571(4) .910(5) .470(4) .046(9) Uiso d . 1 . H
H32 .587(4) 1.121(5) .479(4) .057(10) Uiso d . 1 . H
H5 .985(4) .876(5) .844(4) .055(10) Uiso d . 1 . H
H6 .944(3) 1.006(5) .427(3) .037(7) Uiso d . 1 . H
H01 .404(3) 1.015(4) .244(2) .017(6) Uiso d . 1 . H
H02 .456(3) 1.031(4) .113(3) .038(8) Uiso d . 1 . H
H03 .457(3) 1.168(4) .211(3) .021(6) Uiso d . 1 . H
H51 .736(4) .433(5) .569(5) .062(11) Uiso d . 1 . H
H52 .824(5) .449(6) .700(5) .072(13) Uiso d . 1 . H
H61 .295(5) .745(6) -.038(5) .067(12) Uiso d . 1 . H
H62 .289(5) .610(6) .042(5) .073(13) Uiso d . 1 . H
H71 .053(3) .363(4) .895(3) .028(7) Uiso d . 1 . H
H72 .111(5) .513(7) .888(4) .078(13) Uiso d . 1 . H
H81 .887(4) .593(5) -.043(4) .039(8) Uiso d . 1 . H
H82 .815(4) .597(5) .024(4) .056(11) Uiso d . 1 . H
H20 .741(3) .913(4) .739(3) .026(6) Uiso d . 1 . H
H30 1.108(3) .941(4) .652(3) .027(7) Uiso d . 1 . H

loop_
_atom_type_symbol
_atom_type_description
_atom_type_scat_dispersion_real
_atom_type_scat_dispersion_imag
_atom_type_scat_source
C C 0.0033 0.0016 'International Tables Vol C Tables 4.2.6.8 and 6.1.1.4'
H H 0.0000 0.0000 'International Tables Vol C Tables 4.2.6.8 and 6.1.1.4'
N N 0.0061 0.0033 'International Tables Vol C Tables 4.2.6.8 and 6.1.1.4'
O O 0.0106 0.0060 'International Tables Vol C Tables 4.2.6.8 and 6.1.1.4'
P P 0.1023 0.0942 'International Tables Vol C Tables 4.2.6.8 and 6.1.1.4'

loop_
_geom_angle_atom_site_label_1
_geom_angle_atom_site_label_2
_geom_angle_atom_site_label_3
_geom_angle
O1 P O2 102.70(10)
O1 P O3 108.60(10)
O1 P O4 107.10(10)
O2 P O3 114.00(10)
O2 P O4 113.60(10)
O3 P O4 110.20(10)
C1 O1 P 117.2(2)
C5 N2 C4 108.9(2)
C5 N3 C6 108.3(2)
O1 C1 C2 108.6(2)
N1 C2 C1 108.6(2)
N1 C2 C3 108.3(2)
C1 C2 C3 114.9(2)
C4 C3 C2 113.3(2)
C6 C4 N2 106.2(2)
C6 C4 C3 133.0(2)
N2 C4 C3 120.8(2)
N3 C5 N2 109.0(2)
C4 C6 N3 107.6(2)
H51 O5 H52 108(4)
H61 O6 H62 110(5)
H71 O7 H72 94(4)
H81 O8 H82 83(4)
C2 N1 H01 114(2)
C2 N1 H02 107(2)
H01 N1 H02 115(3)
C2 N1 H03 111(2)
H01 N1 H03 106(3)
H02 N1 H03 104(3)
C5 N2 H20 123(2)
C4 N2 H20 128(2)
C5 N3 H30 125(2)
C6 N3 H30 127(2)
O1 C1 H11 105(2)
C2 C1 H11 113(2)
O1 C1 H12 111(2)
C2 C1 H12 112(2)
H11 C1 H12 106(3)
N1 C2 H2 105(2)
C1 C2 H2 110(2)
C3 C2 H2 109(2)
C4 C3 H31 108(2)
C2 C3 H31 108(2)
C4 C3 H32 110(2)
C2 C3 H32 109(2)
H31 C3 H32 109(3)
N3 C5 H5 132(3)
N2 C5 H5 119(3)
C4 C6 H6 132(2)
N3 C6 H6 121(2)

loop_
_geom_bond_atom_site_label_1
_geom_bond_atom_site_label_2
_geom_bond_site_symmetry_2
_geom_bond_distance
_geom_bond_publ_flag
P O1 . 1.607(2) ?
P O2 . 1.503(2) ?
P O3 . 1.506(2) ?
P O4 . 1.515(2) ?
O1 C1 . 1.424(2) ?
N1 C2 . 1.484(2) ?
N2 C5 . 1.330(3) ?
N2 C4 . 1.366(3) ?
N3 C5 . 1.313(3) ?
N3 C6 . 1.371(3) ?
C1 C2 . 1.514(3) ?
C2 C3 . 1.516(2) ?
C3 C4 . 1.481(3) ?
C4 C6 . 1.355(3) ?
O5 H51 . .79(4) ?
O5 H52 . .82(5) ?
O6 H61 . .77(5) ?
O6 H62 . .80(5) ?
O7 H71 . .86(4) ?
O7 H72 . .88(5) ?
O8 H81 . .78(4) ?
O8 H82 . .76(5) ?
N1 H01 . .80(3) ?
N1 H02 . .90(3) ?
N1 H03 . .87(3) ?
N2 H20 . .87(3) ?
N3 H30 . .82(3) ?
C1 H11 . .91(3) ?
C1 H12 . .92(3) ?
C2 H2 . .96(3) ?
C3 H31 . .93(4) ?
C3 H32 . 1.05(5) ?
C5 H5 . .96(4) ?
C6 H6 . .93(3) ?

loop_
_geom_torsion_atom_site_label_1
_geom_torsion_atom_site_label_2
_geom_torsion_atom_site_label_3
_geom_torsion_atom_site_label_4
_geom_torsion
O2 P O1 C1 -166.8(2)
O3 P O1 C1 72.2(2)
O4 P O1 C1 -46.9(2)
P O1 C1 C2 -164.4(2)
O1 C1 C2 N1 -57.6(2)
O1 C1 C2 C3 63.8(2)
N1 C2 C3 C4 -172.5(2)
C1 C2 C3 C4 65.9(3)
C2 C3 C4 C6 15.9(4)
C2 C3 C4 N2 -164.3(2)
C3 C4 C6 N3 180.0(3)
C5 N2 C4 C3 179.9(3)
C5 N2 C4 C6 -0.2(3)
C6 N3 C5 N2 -0.1(3)
C4 N2 C5 N3 0.2(3)
N2 C4 C6 N3 0.1(3)
C5 N3 C6 C4 0.0(3)

loop_
_cod_related_entry_id
_cod_related_entry_database
_cod_related_entry_code
1 ChemSpider 30652198
